data_1536095
loop_
_publ_author_name
'Conrad, M.'
'Harbrecht, B.'

_publ_section_title
;
 Ta97 Te60: a crystalline approximant of a tantalum telluride quasicrystal
 with twelvefold rotational symmetry
;
_journal_name_full 'Chemistry - A European Journal'
_journal_page_first 3094
_journal_page_last 3102
_journal_volume 8
_journal_year 2000
_chemical_formula_sum 'Ta97 Te60'
_space_group_IT_number 19
_symmetry_space_group_name_Hall 'P 2ac 2ab'
_symmetry_space_group_name_H-M 'P 21 21 21'
_cell_angle_alpha 90
_cell_angle_beta 90
_cell_angle_gamma 90
_cell_formula_units_Z 4
_cell_length_a 27.627
_cell_length_b 27.627
_cell_length_c 20.613
_cell_volume 15732.896
_citation_journal_id_ASTM CEUJED
_cod_data_source_file Conrad_CEUJED_2000_508.cif
_cod_data_source_block Ta97Te60
_cod_original_cell_volume 15732.9
_cod_database_code 1536095

loop_
_symmetry_equiv_pos_as_xyz
x,y,z
-x+1/2,-y,z+1/2
x+1/2,-y+1/2,-z
-x,y+1/2,-z+1/2

loop_
_atom_site_label
_atom_site_type_symbol
_atom_site_fract_x
_atom_site_fract_y
_atom_site_fract_z
_atom_site_occupancy
_atom_site_U_iso_or_equiv
Ta9 Ta 0.0671 0.33666 0.7307 1 0.0
Ta28 Ta 0.13875 0.3817 0.2721 1 0.0
Te23 Te 0.0771 0.3222 0.3623 1 0.0
Te43 Te 0.3472 0.3827 0.4474 1 0.0
Te58 Te 0.1822 0.27913 0.5612 1 0.0
Ta61 Ta 0.1716 0.08931 0.61467 1 0.0
Te35 Te 0.1171 0.0478 0.5121 1 0.0
Ta53 Ta 0.47069 0.16125 0.6899 1 0.0
Ta57 Ta 0.28592 0.44771 0.2002 1 0.0
Ta51 Ta 0.23194 0.28105 0.6817 1 0.0
Ta95 Ta 0.18743 0.45481 0.6678 1 0.0
Ta65 Ta 0.27448 0.1159 0.6172 1 0.0
Ta29 Ta 0.35539 0.37691 0.2208 1 0.0
Ta94 Ta 0.30965 0.42028 0.3328 1 0.0
Te47 Te 0.42024 0.15161 0.4037 1 0.0
Ta67 Ta 0.37474 0.13959 0.64051 1 0.0
Te16 Te 0.0485 0.3023 0.6053 1 0.0
Te20 Te 0.3803 0.4558 0.1265 1 0.0
Ta43 Ta 0.16746 0.31118 0.7868 1 0.0
Ta31 Ta 0.14154 0.40839 0.7795 1 0.0
Ta71 Ta 0.20187 0.18796 0.6359 1 0.0
Ta25 Ta 0.04127 0.40829 0.2836 1 0.0
Ta77 Ta 0.48399 0.4994 0.1843 1 0.0
Ta76 Ta 0.26542 0.24788 0.3133 1 0.0
Ta12 Ta 0.25307 0.34784 0.2589 1 0.0
Ta38 Ta 0.46503 0.2 0.3002 1 0.0
Te60 Te 0.2511 0.48591 0.0818 1 0.0
Ta4 Ta 0.29762 0.16598 0.2054 1 0.0
Ta34 Ta 0.19424 0.18048 0.2713 1 0.0
Ta14 Ta 0.11174 0.48453 0.2355 1 0.0
Te55 Te 0.1846 0.2518 0.0629 1 0.0
Ta35 Ta 0.05551 0.06805 0.7744 1 0.0
Te44 Te 0.14925 0.41625 0.5511 1 0.0
Te48 Te 0.41167 0.17795 0.9053 1 0.0
Ta6 Ta 0.42823 0.05943 0.7074 1 0.0
Ta78 Ta 0.01075 0.4724 0.1826 1 0.0
Ta2 Ta 0.11041 0.1272 0.2239 1 0.0
Ta18 Ta 0.22277 0.08705 0.2267 1 0.0
Ta20 Ta 0.15061 0.01641 0.2276 1 0.0
Te5 Te 0.2857 0.1347 0.3327 1 0.0
Ta89 Ta 0.33444 0.35098 0.8392 1 0.0
Ta81 Ta 0.02688 0.16637 0.8117 1 0.0
Ta59 Ta 0.21178 0.47878 0.8021 1 0.0
Ta7 Ta 0.29564 0.19662 0.731 1 0.0
Te12 Te 0.4882 0.078 0.6025 1 0.0
Te19 Te 0.2043 0.3614 0.3756 1 0.0
Ta32 Ta 0.39018 0.12574 0.27655 1 0.0
Ta48 Ta 0.23407 0.25467 0.1804 1 0.0
Ta91 Ta 0.40738 0.42446 0.8383 1 0.0
Ta13 Ta 0.38261 0.48113 0.2572 1 0.0
Te11 Te 0.3179 0.2217 0.0982 1 0.0
Ta27 Ta 0.32763 0.30422 0.7127 1 0.0
Te18 Te 0.4594 0.3086 0.8954 1 0.0
Ta16 Ta 0.32092 0.05929 0.22887 1 0.0
Te3 Te 0.15326 0.08677 0.3322 1 0.0
Ta63 Ta 0.34987 0.03916 0.6109 1 0.0
Te17 Te 0.0571 0.2839 0.105 1 0.0
Te45 Te 0.1454 0.3903 0.0474 1 0.0
Ta49 Ta 0.48171 0.49586 0.8155 1 0.0
Ta55 Ta 0.39772 0.23448 0.6926 1 0.0
Ta37 Ta 0.19402 0.2072 0.7728 1 0.0
Te13 Te 0.4701 0.0456 0.1046 1 0.0
Ta84 Ta 0.49663 0.26058 0.67931 1 0.0
Te42 Te 0.3129 0.2801 0.9353 1 0.0
Te34 Te 0.1103 0.0191 0.011 1 0.0
Ta23 Ta 0.03507 0.22729 0.69843 1 0.0
Ta54 Ta 0.47438 0.13463 0.1903 1 0.0
Te37 Te 0.04678 0.19088 0.4237 1 0.0
Te41 Te 0.012 0.4222 0.0633 1 0.0
Ta21 Ta 0.22038 0.11254 0.7352 1 0.0
Te51 Te 0.01599 0.05728 0.3956 1 0.0
Ta88 Ta 0.08295 0.39938 0.1559 1 0.0
Te6 Te 0.3762 0.0273 0.3372 1 0.0
Ta46 Ta 0.00799 0.13207 0.6792 1 0.0
Te40 Te 0.01631 0.4498 0.5671 1 0.0
Te10 Te 0.0932 0.1697 0.5963 1 0.0
Ta96 Ta 0.18615 0.42607 0.1635 1 0.0
Ta75 Ta 0.36171 0.2503 0.8238 1 0.0
Ta74 Ta 0.48149 0.12544 0.8219 1 0.0
Te52 Te 0.1816 0.2464 0.8941 1 0.0
Ta72 Ta 0.36448 0.22018 0.3189 1 0.0
Ta90 Ta 0.1603 0.32757 0.1567 1 0.0
Ta92 Ta 0.40894 0.39408 0.3393 1 0.0
Ta8 Ta 0.43323 0.29948 0.2549 1 0.0
Te30 Te 0.1117 0.4766 0.8796 1 0.0
Ta1 Ta 0.24174 0.02011 0.66741 1 0.0
Te22 Te 0.2171 0.3838 0.874 1 0.0
Ta52 Ta 0.40082 0.20906 0.1875 1 0.0
Ta22 Ta 0.03448 0.20399 0.19595 1 0.0
Ta73 Ta 0.48823 0.09862 0.3213 1 0.0
Ta40 Ta 0.16818 0.28481 0.2851 1 0.0
Ta45 Ta 0.00663 0.10728 0.1767 1 0.0
Ta60 Ta 0.17328 0.06457 0.10697 1 0.0
Te38 Te 0.04842 0.21557 0.9267 1 0.0
Ta5 Ta 0.43515 0.03311 0.2282 1 0.0
Te28 Te 0.269 0.3531 0.1269 1 0.0
Te31 Te 0.35122 0.086 0.0137 1 0.0
Ta24 Ta 0.33031 0.27898 0.21 1 0.0
Te14 Te 0.3089 0.2294 0.6067 1 0.0
Ta87 Ta 0.0883 0.42899 0.6616 1 0.0
Te1 Te 0.2551 0.00543 0.7983 1 0.0
Ta11 Ta 0.42621 0.32959 0.7697 1 0.0
Ta83 Ta 0.0981 0.23817 0.8094 1 0.0
Ta93 Ta 0.16078 0.356 0.6589 1 0.0
Ta70 Ta 0.07378 0.05969 0.6361 1 0.0
Ta47 Ta 0.13115 0.25545 0.6767 1 0.0
Ta56 Ta 0.21069 0.44983 0.2972 1 0.0
Te15 Te 0.448 0.2897 0.3861 1 0.0
Te36 Te 0.2156 0.1423 0.5129 1 0.0
Ta10 Ta 0.06128 0.30726 0.2335 1 0.0
Ta44 Ta 0.13147 0.22912 0.1764 1 0.0
Ta79 Ta 0.26298 0.27865 0.8163 1 0.0
Ta19 Ta 0.14865 0.03955 0.7332 1 0.0
Te27 Te 0.1162 0.4684 0.3678 1 0.0
Te46 Te 0.347 0.411 0.9478 1 0.0
Ta68 Ta 0.20365 0.16137 0.1331 1 0.0
Ta50 Ta 0.48017 0.46823 0.3185 1 0.0
Ta66 Ta 0.37905 0.11379 0.13716 1 0.0
Ta64 Ta 0.35529 0.01378 0.1133 1 0.0
Ta42 Ta 0.45149 0.43097 0.71 1 0.0
Ta97 Ta 0.30909 0.45218 0.8315 1 0.0
Te8 Te 0.2864 0.1373 0.8401 1 0.0
Ta26 Ta 0.04319 0.43597 0.7886 1 0.0
Ta39 Ta 0.46219 0.22532 0.80395 1 0.0
Ta41 Ta 0.4527 0.40317 0.2101 1 0.0
Te25 Te 0.4183 0.3367 0.6365 1 0.0
Ta85 Ta 0.00072 0.26545 0.8234 1 0.0
Te50 Te 0.01718 0.08174 0.8977 1 0.0
Ta15 Ta 0.24701 0.3814 0.7457 1 0.0
Ta58 Ta 0.28566 0.47549 0.6975 1 0.0
Te21 Te 0.3746 0.46697 0.6175 1 0.0
Te56 Te 0.48247 0.44573 0.9355 1 0.0
Ta33 Ta 0.38667 0.15128 0.77855 1 0.0
Te33 Te 0.2176 0.1266 0.0092 1 0.0
Ta36 Ta 0.05645 0.04435 0.2712 1 0.0
Te54 Te 0.44313 0.208 0.5739 1 0.0
Te26 Te 0.0769 0.3457 0.8636 1 0.0
Te57 Te 0.4831 0.41763 0.4368 1 0.0
Ta86 Ta 0.33802 0.31986 0.3385 1 0.0
Te2 Te 0.2397 0.00042 0.041 1 0.0
Te59 Te 0.25073 0.48262 0.4166 1 0.0
Ta80 Ta 0.09629 0.21321 0.3081 1 0.0
Te32 Te 0.3437 0.1104 0.5162 1 0.0
Te4 Te 0.15106 0.10769 0.8379 1 0.0
Te53 Te 0.44949 0.1819 0.0727 1 0.0
Ta69 Ta 0.07497 0.03523 0.1342 1 0.0
Ta3 Ta 0.11241 0.15087 0.72554 1 0.0
Ta82 Ta 0.0235 0.14097 0.3083 1 0.0
Te39 Te 0.3147 0.2493 0.4322 1 0.0
Ta17 Ta 0.31987 0.08155 0.73284 1 0.0
Te29 Te 0.2816 0.367 0.6203 1 0.0
Te7 Te 0.3961 0.0462 0.8332 1 0.0
Ta30 Ta 0.35354 0.40273 0.7212 1 0.0
Ta62 Ta 0.27796 0.08828 0.1085 1 0.0
Te9 Te 0.0932 0.1422 0.0934 1 0.0
Te24 Te 0.4094 0.3214 0.1265 1 0.0
Te49 Te 0.1798 0.22383 0.393 1 0.0
